data_2220988
loop_
_publ_author_name
'Fun, Hoong-Kun'
'Kia, Reza'
'Patil, P. S.'
'Dharmaprakash, S. M.'

_publ_section_title
;
 1,4-Bis(fluoromethyl)benzene
;
_journal_coeditor_code BQ2122
_journal_issue 3
_journal_name_full 'Acta Crystallographica Section E'
_journal_page_first o459
_journal_paper_doi 10.1107/S1600536809003730
_journal_volume 65
_journal_year 2009
_chemical_formula_iupac 'C8 H8 F2'
_chemical_formula_moiety 'C8 H8 F2'
_chemical_formula_sum 'C8 H8 F2'
_chemical_formula_weight 143.15
_chemical_name_systematic 1,4-Bis(fluoromethyl)benzene
_space_group_IT_number 14
_symmetry_cell_setting monoclinic
_symmetry_space_group_name_Hall '-P 2yn'
_symmetry_space_group_name_H-M 'P 1 21/n 1'
_atom_sites_solution_hydrogens geom
_atom_sites_solution_primary direct
_atom_sites_solution_secondary difmap
_audit_creation_method SHELXL-97
_cell_angle_alpha 90.00
_cell_angle_beta 95.107(2)
_cell_angle_gamma 90.00
_cell_formula_units_Z 2
_cell_length_a 6.1886(2)
_cell_length_b 5.0152(2)
_cell_length_c 10.4750(4)
_cell_measurement_reflns_used 3653
_cell_measurement_temperature 100.00(10)
_cell_measurement_theta_max 34.65
_cell_measurement_theta_min 2.54
_cell_volume 323.82(2)
_computing_cell_refinement 'APEX2 (Bruker, 2005)'
_computing_data_collection 'APEX2 (Bruker, 2005)'
_computing_data_reduction 'SAINT (Bruker, 2005)'
_computing_molecular_graphics 'SHELXTL (Sheldrick, 2008)'
_computing_publication_material
;
SHELXTL (Sheldrick, 2008) and PLATON (Spek, 2003)
;
_computing_structure_refinement 'SHELXTL (Sheldrick, 2008)'
_computing_structure_solution 'SHELXTL (Sheldrick, 2008)'
_diffrn_ambient_temperature 100.00(10)
_diffrn_measured_fraction_theta_full 0.986
_diffrn_measured_fraction_theta_max 0.986
_diffrn_measurement_device_type
;
Bruker APEXII CCD area-detector
;
_diffrn_measurement_method '\f and \w'
_diffrn_radiation_monochromator graphite
_diffrn_radiation_source 'fine-focus sealed tube'
_diffrn_radiation_type MoK\a
_diffrn_radiation_wavelength 0.71073
_diffrn_reflns_av_R_equivalents 0.0286
_diffrn_reflns_av_sigmaI/netI 0.0163
_diffrn_reflns_limit_h_max 10
_diffrn_reflns_limit_h_min -10
_diffrn_reflns_limit_k_max 8
_diffrn_reflns_limit_k_min -7
_diffrn_reflns_limit_l_max 17
_diffrn_reflns_limit_l_min -17
_diffrn_reflns_number 11592
_diffrn_reflns_theta_full 36.60
_diffrn_reflns_theta_max 36.60
_diffrn_reflns_theta_min 3.69
_diffrn_standards_number 0
_exptl_absorpt_coefficient_mu 0.124
_exptl_absorpt_correction_T_max 0.9824
_exptl_absorpt_correction_T_min 0.9350
_exptl_absorpt_correction_type multi-scan
_exptl_absorpt_process_details '(<i>SADABS</i>; Bruker, 2005)'
_exptl_crystal_colour colourless
_exptl_crystal_density_diffrn 1.458
_exptl_crystal_density_method 'not measured'
_exptl_crystal_description Needle
_exptl_crystal_F_000 148
_exptl_crystal_size_max 0.55
_exptl_crystal_size_mid 0.24
_exptl_crystal_size_min 0.14
_refine_diff_density_max 0.667
_refine_diff_density_min -0.593
_refine_ls_extinction_method none
_refine_ls_goodness_of_fit_ref 1.176
_refine_ls_hydrogen_treatment mixed
_refine_ls_matrix_type full
_refine_ls_number_parameters 64
_refine_ls_number_reflns 1591
_refine_ls_number_restraints 0
_refine_ls_restrained_S_all 1.176
_refine_ls_R_factor_all 0.0813
_refine_ls_R_factor_gt 0.0735
_refine_ls_shift/su_max 0.000
_refine_ls_shift/su_mean 0.000
_refine_ls_structure_factor_coef Fsqd
_refine_ls_weighting_details 'calc w=1/[\s^2^(Fo^2^)+(0.1441P)^2^+0.1329P] where P=(Fo^2^+2Fc^2^)/3'
_refine_ls_weighting_scheme calc
_refine_ls_wR_factor_gt 0.2435
_refine_ls_wR_factor_ref 0.2511
_reflns_number_gt 1343
_reflns_number_total 1591
_reflns_threshold_expression I>2\s(I)
_cod_data_source_file bq2122.cif
_cod_data_source_block I
_cod_depositor_comments
;
The following automatic conversions were performed:
'_symmetry_cell_setting' value 'Monoclinic' changed to 'monoclinic'
according to '/home/saulius/struct/CIF-dictionaries/cif_core.dic'
dictionary named 'cif_core.dic' version 2.4.1 from 2010-06-29.

Automatic conversion script
Id: cif_fix_enum 1527 2010-12-29 10:47:43Z saulius 

The following automatic conversions were performed:

'_symmetry_cell_setting' value 'Monoclinic' changed to 'monoclinic'
according to /home/saulius/struct/CIF-dictionaries/cif_core.dic
dictionary named 'cif_core.dic' version 2.4.1 from 2010-06-29.

Automatic conversion script
Id: cif_fix_values 1715 2011-07-08 13:25:40Z adriana 
;
_cod_original_sg_symbol_H-M 'P 21/n'
_cod_database_code 2220988
_cod_database_fobs_code 2220988

loop_
_symmetry_equiv_pos_as_xyz
'x, y, z'
'-x+1/2, y+1/2, -z+1/2'
'-x, -y, -z'
'x-1/2, -y-1/2, z-1/2'

loop_
_atom_site_type_symbol
_atom_site_label
_atom_site_fract_x
_atom_site_fract_y
_atom_site_fract_z
_atom_site_U_iso_or_equiv
_atom_site_adp_type
_atom_site_calc_flag
_atom_site_refinement_flags
_atom_site_occupancy
_atom_site_disorder_assembly
_atom_site_disorder_group
F F1A 0.9163(2) 0.5267(3) 0.72717(12) 0.0219(3) Uani d P 0.633(3) A 1
F F1B 0.6221(4) 0.4849(5) 0.6008(3) 0.0260(6) Uani d P 0.367(3) A 2
C C4 0.8122(2) 0.4155(2) 0.63866(12) 0.0204(3) Uani d . 1 . .
H H4C 0.7640 0.5505 0.5776 0.025 Uiso d PR 0.633(3) A 1
H H4D 0.6847 0.3437 0.6718 0.025 Uiso d PR 0.633(3) A 1
H H4A 0.8129 0.3600 0.7274 0.025 Uiso d PR 0.367(3) A 2
H H4B 0.9052 0.5709 0.6369 0.025 Uiso d PR 0.367(3) A 2
C C1 0.7876(2) 0.0844(3) 0.46363(13) 0.0222(3) Uani d . 1 . .
C C2 0.9095(2) 0.1998(2) 0.56704(11) 0.0194(3) Uani d . 1 A .
C C3 1.1209(2) 0.1184(3) 0.60446(12) 0.0217(3) Uani d . 1 . .
H H1 0.620(4) 0.159(6) 0.431(2) 0.037(6) Uiso d . 1 . .
H H3 1.207(4) 0.205(5) 0.682(2) 0.026(5) Uiso d . 1 . .

loop_
_atom_site_aniso_label
_atom_site_aniso_U_11
_atom_site_aniso_U_22
_atom_site_aniso_U_33
_atom_site_aniso_U_12
_atom_site_aniso_U_13
_atom_site_aniso_U_23
F1A 0.0227(6) 0.0216(6) 0.0215(6) 0.0012(4) 0.0030(4) -0.0057(4)
F1B 0.0216(10) 0.0244(11) 0.0324(12) 0.0115(8) 0.0045(8) -0.0018(8)
C4 0.0224(5) 0.0170(5) 0.0227(5) 0.0024(4) 0.0064(4) 0.0013(4)
C1 0.0204(5) 0.0220(5) 0.0243(5) 0.0030(4) 0.0023(4) 0.0001(4)
C2 0.0208(5) 0.0176(5) 0.0204(5) 0.0020(3) 0.0048(4) 0.0013(4)
C3 0.0207(5) 0.0217(6) 0.0226(5) 0.0016(4) 0.0007(4) -0.0006(4)

loop_
_atom_type_symbol
_atom_type_description
_atom_type_scat_dispersion_real
_atom_type_scat_dispersion_imag
_atom_type_scat_source
C C 0.0033 0.0016 'International Tables Vol C Tables 4.2.6.8 and 6.1.1.4'
H H 0.0000 0.0000 'International Tables Vol C Tables 4.2.6.8 and 6.1.1.4'
F F 0.0171 0.0103 'International Tables Vol C Tables 4.2.6.8 and 6.1.1.4'

loop_
_geom_angle_atom_site_label_1
_geom_angle_atom_site_label_2
_geom_angle_atom_site_label_3
_geom_angle_site_symmetry_1
_geom_angle_site_symmetry_3
_geom_angle
_geom_angle_publ_flag
C4 F1A H4A . . 50.0 ?
C4 F1A H4B . . 51.2 ?
H4A F1A H4B . . 101.2 ?
C4 F1B H4C . . 48.9 ?
C4 F1B H4D . . 47.9 ?
H4C F1B H4D . . 96.7 ?
F1A C4 F1B . . 122.09(16) ?
F1A C4 C2 . . 120.74(12) ?
F1B C4 C2 . . 117.11(16) ?
F1A C4 H4C . . 107.2 ?
F1B C4 H4C . . 50.8 ?
C2 C4 H4C . . 107.2 ?
F1A C4 H4D . . 107.0 ?
F1B C4 H4D . . 56.0 ?
C2 C4 H4D . . 107.1 ?
H4C C4 H4D . . 106.8 ?
F1A C4 H4A . . 56.2 ?
F1B C4 H4A . . 107.9 ?
C2 C4 H4A . . 108.0 ?
H4C C4 H4A . . 144.6 ?
H4D C4 H4A . . 58.7 ?
F1A C4 H4B . . 51.1 ?
F1B C4 H4B . . 108.2 ?
C2 C4 H4B . . 108.0 ?
H4C C4 H4B . . 64.6 ?
H4D C4 H4B . . 144.8 ?
H4A C4 H4B . . 107.3 ?
C2 C1 C3 . 3_756 119.09(12) ?
C2 C1 H1 . . 121.3(14) ?
C3 C1 H1 3_756 . 119.6(14) ?
C1 C2 C3 . . 121.91(12) ?
C1 C2 C4 . . 118.92(11) ?
C3 C2 C4 . . 119.17(12) ?
C1 C3 C2 3_756 . 119.00(12) ?
C1 C3 H3 3_756 . 120.6(14) ?
C2 C3 H3 . . 120.4(14) ?

loop_
_geom_bond_atom_site_label_1
_geom_bond_atom_site_label_2
_geom_bond_site_symmetry_2
_geom_bond_distance
_geom_bond_publ_flag
F1A C4 . 1.2162(18) ?
F1A H4A . 1.0529 ?
F1A H4B . 0.9681 ?
F1B C4 . 1.257(3) ?
F1B H4C . 0.9881 ?
F1B H4D . 1.0739 ?
C4 C2 . 1.4754(17) ?
C4 H4C . 0.9600 ?
C4 H4D . 0.9600 ?
C4 H4A . 0.9699 ?
C4 H4B . 0.9700 ?
C1 C2 . 1.3900(18) ?
C1 C3 3_756 1.3916(19) ?
C1 H1 . 1.13(3) ?
C2 C3 . 1.3927(18) ?
C3 C1 3_756 1.3916(19) ?
C3 H3 . 1.02(2) ?

loop_
_geom_hbond_atom_site_label_D
_geom_hbond_atom_site_label_H
_geom_hbond_atom_site_label_A
_geom_hbond_site_symmetry_A
_geom_hbond_distance_DH
_geom_hbond_distance_HA
_geom_hbond_distance_DA
_geom_hbond_angle_DHA
_geom_hbond_publ_flag
C4 H4D F1A 2_646 0.9600 2.04 2.8515(18) 141 y
C4 H4B Cg1 1_565 0.9700 2.84 3.5148(12) 128 y
C4 H4C Cg1 1_565 0.9600 2.64 3.5148(12) 144 y

loop_
_geom_torsion_atom_site_label_1
_geom_torsion_atom_site_label_2
_geom_torsion_atom_site_label_3
_geom_torsion_atom_site_label_4
_geom_torsion_site_symmetry_1
_geom_torsion_site_symmetry_2
_geom_torsion_site_symmetry_3
_geom_torsion_site_symmetry_4
_geom_torsion
_geom_torsion_publ_flag
C3 C1 C2 C3 3_756 . . . 0.1(2) ?
C3 C1 C2 C4 3_756 . . . 179.75(11) ?
F1A C4 C2 C1 . . . . -177.73(13) ?
F1B C4 C2 C1 . . . . -0.5(2) ?
F1A C4 C2 C3 . . . . 1.96(19) ?
F1B C4 C2 C3 . . . . 179.18(17) ?
C1 C2 C3 C1 . . . 3_756 -0.1(2) ?
C4 C2 C3 C1 . . . 3_756 -179.75(11) ?
